data_7116419
loop_
_publ_author_name
'Holger Braunschweig'
'Christina Claes'
'Alexander Damme'
'Andrea Deisshurst'
'Christian Horl'
'Thomas Kramer'

_publ_section_title
;
 A facile and selective route to remarkably inert monocyclic
 NHC-stabilized boriranes
;
_journal_name_full Chem.Commun.
_journal_page_first 1627
_journal_paper_doi 10.1039/C4cc09036E
_journal_volume 51
_journal_year 2015
_chemical_formula_moiety 'C11 H13 B Cl2 N2'
_chemical_formula_sum 'C11 H13 B Cl2 N2'
_chemical_formula_weight 254.94
_chemical_name_common
;
?
;
_chemical_name_systematic
; 
?
;
_space_group_IT_number 14
_symmetry_cell_setting monoclinic
_symmetry_space_group_name_Hall '-P 2yn'
_symmetry_space_group_name_H-M 'P 1 21/n 1'
_atom_sites_solution_hydrogens geom
_atom_sites_solution_primary direct
_atom_sites_solution_secondary difmap
_audit_creation_method SHELXL-97
_audit_update_record
;
2014-10-16 deposited with the CCDC.
2014-12-02 downloaded from the CCDC.
;
_cell_angle_alpha 90.00
_cell_angle_beta 96.056(3)
_cell_angle_gamma 90.00
_cell_formula_units_Z 4
_cell_length_a 7.8390(6)
_cell_length_b 16.0342(12)
_cell_length_c 9.5567(7)
_cell_measurement_reflns_used 8190
_cell_measurement_temperature 100(2)
_cell_measurement_theta_max 26.72
_cell_measurement_theta_min 2.54
_cell_volume 1194.50(16)
_computing_cell_refinement 'Saint+ ver. 7.68A (Bruker AXS)'
_computing_data_collection 'APEX2 ver. 2010.3 (Bruker AXS)'
_computing_data_reduction 'Saint+ ver. 7.68A (Bruker AXS)'
_computing_molecular_graphics 'XP ver. 5.1 (Bruker AXS, 1998)'
_computing_publication_material 'SHELXL-97 (Sheldrick, 2008)'
_computing_structure_refinement 'SHELXL-97 (Sheldrick, 2008)'
_computing_structure_solution 'SHELXS-97 (Sheldrick, 2008)'
_diffrn_ambient_temperature 100(2)
_diffrn_detector_area_resol_mean 8.333
_diffrn_measured_fraction_theta_full 0.994
_diffrn_measured_fraction_theta_max 0.994
_diffrn_measurement_device_type 'Bruker X8-APEX II'
_diffrn_measurement_method '\f and \w scans'
_diffrn_radiation_monochromator 'multi-layer mirror'
_diffrn_radiation_source 'rotating anode'
_diffrn_radiation_type MoK\a
_diffrn_radiation_wavelength 0.71073
_diffrn_reflns_av_R_equivalents 0.0546
_diffrn_reflns_av_sigmaI/netI 0.0309
_diffrn_reflns_limit_h_max 9
_diffrn_reflns_limit_h_min -9
_diffrn_reflns_limit_k_max 20
_diffrn_reflns_limit_k_min -20
_diffrn_reflns_limit_l_max 12
_diffrn_reflns_limit_l_min -11
_diffrn_reflns_number 17855
_diffrn_reflns_theta_full 26.00
_diffrn_reflns_theta_max 26.75
_diffrn_reflns_theta_min 2.49
_exptl_absorpt_coefficient_mu 0.514
_exptl_absorpt_correction_T_max 0.7454
_exptl_absorpt_correction_T_min 0.5002
_exptl_absorpt_correction_type multi-scan
_exptl_absorpt_process_details 'Sadabs 2008/1 (Bruker 2008)'
_exptl_crystal_colour colourless
_exptl_crystal_density_diffrn 1.418
_exptl_crystal_density_method 'not measured'
_exptl_crystal_description plate
_exptl_crystal_F_000 528
_exptl_crystal_recrystallization_method 'Re-crystallisation from solvent: '
_exptl_crystal_size_max 0.48
_exptl_crystal_size_mid 0.18
_exptl_crystal_size_min 0.05
_refine_diff_density_max 0.467
_refine_diff_density_min -0.431
_refine_diff_density_rms 0.072
_refine_ls_extinction_method none
_refine_ls_goodness_of_fit_ref 1.090
_refine_ls_hydrogen_treatment constr
_refine_ls_matrix_type full
_refine_ls_number_parameters 147
_refine_ls_number_reflns 2521
_refine_ls_number_restraints 0
_refine_ls_restrained_S_all 1.090
_refine_ls_R_factor_all 0.0393
_refine_ls_R_factor_gt 0.0343
_refine_ls_shift/su_max 0.001
_refine_ls_shift/su_mean 0.000
_refine_ls_structure_factor_coef Fsqd
_refine_ls_weighting_details 'calc w=1/[\s^2^(Fo^2^)+(0.0491P)^2^+0.8473P] where P=(Fo^2^+2Fc^2^)/3'
_refine_ls_weighting_scheme calc
_refine_ls_wR_factor_gt 0.0947
_refine_ls_wR_factor_ref 0.0981
_reflns_number_gt 2257
_reflns_number_total 2521
_reflns_threshold_expression >2sigma(I)
_cod_data_source_file c4cc09036e2.cif
_cod_data_source_block 1
_cod_original_cell_volume 1194.50(15)
_cod_original_sg_symbol_H-M P2(1)/n
_cod_database_code 7116419

loop_
_symmetry_equiv_pos_as_xyz
'x, y, z'
'-x+1/2, y+1/2, -z+1/2'
'-x, -y, -z'
'x-1/2, -y-1/2, z-1/2'

loop_
_atom_site_label
_atom_site_type_symbol
_atom_site_fract_x
_atom_site_fract_y
_atom_site_fract_z
_atom_site_U_iso_or_equiv
_atom_site_adp_type
_atom_site_occupancy
_atom_site_symmetry_multiplicity
_atom_site_calc_flag
_atom_site_refinement_flags
B1 B 0.9718(2) 0.82803(13) 0.74629(19) 0.0151(4) Uani 1 1 d .
Cl2 Cl 1.06190(5) 0.89776(3) 0.60932(4) 0.01875(14) Uani 1 1 d .
Cl3 Cl 1.04086(6) 0.87276(3) 0.92502(4) 0.02195(14) Uani 1 1 d .
C4 C 1.0463(2) 0.73622(11) 0.72510(18) 0.0149(3) Uani 1 1 d .
C5 C 1.1395(2) 0.69080(12) 0.83264(18) 0.0176(4) Uani 1 1 d .
H5 H 1.1552 0.7135 0.9249 0.021 Uiso 1 1 calc R
C6 C 1.2097(2) 0.61310(12) 0.8073(2) 0.0198(4) Uani 1 1 d .
H6 H 1.2731 0.5839 0.8821 0.024 Uiso 1 1 calc R
C7 C 1.1880(2) 0.57822(12) 0.6745(2) 0.0220(4) Uani 1 1 d .
H7 H 1.2375 0.5256 0.6572 0.026 Uiso 1 1 calc R
C8 C 1.0927(3) 0.62112(13) 0.5661(2) 0.0230(4) Uani 1 1 d .
H8 H 1.0743 0.5972 0.4748 0.028 Uiso 1 1 calc R
C9 C 1.0246(2) 0.69883(12) 0.59149(18) 0.0191(4) Uani 1 1 d .
H9 H 0.9614 0.7277 0.5162 0.023 Uiso 1 1 calc R
C10 C 0.7648(2) 0.83685(11) 0.72202(17) 0.0144(3) Uani 1 1 d .
N11 N 0.67346(19) 0.90747(9) 0.69302(16) 0.0159(3) Uani 1 1 d .
C12 C 0.5004(2) 0.89018(12) 0.67488(19) 0.0181(4) Uani 1 1 d .
H12 H 0.4103 0.9292 0.6528 0.022 Uiso 1 1 calc R
C13 C 0.4831(2) 0.80761(12) 0.69438(18) 0.0177(4) Uani 1 1 d .
H13 H 0.3786 0.7771 0.6884 0.021 Uiso 1 1 calc R
N14 N 0.64588(18) 0.77586(9) 0.72476(15) 0.0145(3) Uani 1 1 d .
C15 C 0.7395(2) 0.99307(11) 0.6948(2) 0.0228(4) Uani 1 1 d .
H15A H 0.8366 0.9982 0.7678 0.034 Uiso 1 1 calc R
H15B H 0.6486 1.0319 0.7149 0.034 Uiso 1 1 calc R
H15C H 0.7775 1.0064 0.6029 0.034 Uiso 1 1 calc R
C16 C 0.6768(2) 0.68885(11) 0.76677(19) 0.0185(4) Uani 1 1 d .
H16A H 0.7302 0.6593 0.6928 0.028 Uiso 1 1 calc R
H16B H 0.5676 0.6621 0.7809 0.028 Uiso 1 1 calc R
H16C H 0.7534 0.6869 0.8547 0.028 Uiso 1 1 calc R

loop_
_atom_site_aniso_label
_atom_site_aniso_U_11
_atom_site_aniso_U_22
_atom_site_aniso_U_33
_atom_site_aniso_U_23
_atom_site_aniso_U_13
_atom_site_aniso_U_12
B1 0.0125(10) 0.0204(10) 0.0121(9) 0.0015(7) 0.0000(7) -0.0026(7)
Cl2 0.0127(2) 0.0243(2) 0.0193(2) 0.00553(16) 0.00195(16) -0.00147(16)
Cl3 0.0223(3) 0.0265(3) 0.0157(2) -0.00299(17) -0.00450(17) -0.00121(18)
C4 0.0069(8) 0.0215(9) 0.0166(8) 0.0026(7) 0.0017(6) -0.0010(6)
C5 0.0119(8) 0.0246(9) 0.0157(8) 0.0029(7) -0.0008(6) -0.0026(7)
C6 0.0117(9) 0.0243(9) 0.0226(9) 0.0081(7) -0.0010(7) 0.0003(7)
C7 0.0173(9) 0.0218(9) 0.0277(10) 0.0031(8) 0.0067(7) 0.0029(7)
C8 0.0241(10) 0.0280(10) 0.0175(9) -0.0015(7) 0.0051(7) 0.0021(8)
C9 0.0145(9) 0.0269(10) 0.0153(8) 0.0031(7) -0.0006(6) 0.0026(7)
C10 0.0147(9) 0.0174(8) 0.0111(8) 0.0000(6) 0.0011(6) -0.0011(7)
N11 0.0107(7) 0.0184(7) 0.0185(7) 0.0005(6) 0.0018(5) -0.0001(6)
C12 0.0093(8) 0.0246(9) 0.0200(9) 0.0008(7) 0.0003(6) 0.0032(7)
C13 0.0095(8) 0.0255(9) 0.0183(8) -0.0004(7) 0.0017(6) 0.0002(7)
N14 0.0113(7) 0.0183(7) 0.0137(7) 0.0007(5) 0.0003(5) -0.0014(6)
C15 0.0189(10) 0.0166(9) 0.0329(11) 0.0003(8) 0.0025(8) 0.0004(7)
C16 0.0181(9) 0.0175(9) 0.0197(9) 0.0039(7) 0.0000(7) -0.0028(7)

loop_
_atom_type_symbol
_atom_type_description
_atom_type_scat_dispersion_real
_atom_type_scat_dispersion_imag
_atom_type_scat_source
C C 0.0033 0.0016 'International Tables Vol C Tables 4.2.6.8 and 6.1.1.4'
H H 0.0000 0.0000 'International Tables Vol C Tables 4.2.6.8 and 6.1.1.4'
B B 0.0013 0.0007 'International Tables Vol C Tables 4.2.6.8 and 6.1.1.4'
N N 0.0061 0.0033 'International Tables Vol C Tables 4.2.6.8 and 6.1.1.4'
Cl Cl 0.1484 0.1585 'International Tables Vol C Tables 4.2.6.8 and 6.1.1.4'

loop_
_geom_angle_atom_site_label_1
_geom_angle_atom_site_label_2
_geom_angle_atom_site_label_3
_geom_angle
C4 B1 C10 115.72(15)
C4 B1 Cl3 113.04(12)
C10 B1 Cl3 106.54(12)
C4 B1 Cl2 106.54(12)
C10 B1 Cl2 106.70(12)
Cl3 B1 Cl2 107.90(10)
C5 C4 C9 116.66(16)
C5 C4 B1 123.57(16)
C9 C4 B1 119.72(15)
C6 C5 C4 121.50(17)
C6 C5 H5 119.2
C4 C5 H5 119.2
C7 C6 C5 120.59(17)
C7 C6 H6 119.7
C5 C6 H6 119.7
C6 C7 C8 119.20(18)
C6 C7 H7 120.4
C8 C7 H7 120.4
C9 C8 C7 119.96(18)
C9 C8 H8 120.0
C7 C8 H8 120.0
C8 C9 C4 122.06(17)
C8 C9 H9 119.0
C4 C9 H9 119.0
N11 C10 N14 104.93(15)
N11 C10 B1 127.07(15)
N14 C10 B1 127.99(16)
C10 N11 C12 110.52(15)
C10 N11 C15 127.04(15)
C12 N11 C15 122.11(15)
C13 C12 N11 107.04(16)
C13 C12 H12 126.5
N11 C12 H12 126.5
C12 C13 N14 106.74(16)
C12 C13 H13 126.6
N14 C13 H13 126.6
C10 N14 C13 110.74(15)
C10 N14 C16 126.80(15)
C13 N14 C16 122.21(15)
N11 C15 H15A 109.5
N11 C15 H15B 109.5
H15A C15 H15B 109.5
N11 C15 H15C 109.5
H15A C15 H15C 109.5
H15B C15 H15C 109.5
N14 C16 H16A 109.5
N14 C16 H16B 109.5
H16A C16 H16B 109.5
N14 C16 H16C 109.5
H16A C16 H16C 109.5
H16B C16 H16C 109.5

loop_
_geom_bond_atom_site_label_1
_geom_bond_atom_site_label_2
_geom_bond_distance
B1 C4 1.604(3)
B1 C10 1.621(3)
B1 Cl3 1.8788(19)
B1 Cl2 1.912(2)
C4 C5 1.401(2)
C4 C9 1.405(2)
C5 C6 1.393(3)
C5 H5 0.9500
C6 C7 1.381(3)
C6 H6 0.9500
C7 C8 1.393(3)
C7 H7 0.9500
C8 C9 1.387(3)
C8 H8 0.9500
C9 H9 0.9500
C10 N11 1.353(2)
C10 N14 1.353(2)
N11 C12 1.378(2)
N11 C15 1.467(2)
C12 C13 1.346(3)
C12 H12 0.9500
C13 N14 1.376(2)
C13 H13 0.9500
N14 C16 1.465(2)
C15 H15A 0.9800
C15 H15B 0.9800
C15 H15C 0.9800
C16 H16A 0.9800
C16 H16B 0.9800
C16 H16C 0.9800

loop_
_geom_torsion_atom_site_label_1
_geom_torsion_atom_site_label_2
_geom_torsion_atom_site_label_3
_geom_torsion_atom_site_label_4
_geom_torsion
C10 B1 C4 C5 -117.56(18)
Cl3 B1 C4 C5 5.7(2)
Cl2 B1 C4 C5 124.04(16)
C10 B1 C4 C9 65.0(2)
Cl3 B1 C4 C9 -171.77(13)
Cl2 B1 C4 C9 -53.43(18)
C9 C4 C5 C6 1.1(3)
B1 C4 C5 C6 -176.41(16)
C4 C5 C6 C7 -0.5(3)
C5 C6 C7 C8 -0.9(3)
C6 C7 C8 C9 1.6(3)
C7 C8 C9 C4 -1.0(3)
C5 C4 C9 C8 -0.4(3)
B1 C4 C9 C8 177.22(17)
C4 B1 C10 N11 -159.29(16)
Cl3 B1 C10 N11 74.11(19)
Cl2 B1 C10 N11 -41.0(2)
C4 B1 C10 N14 20.0(2)
Cl3 B1 C10 N14 -106.61(17)
Cl2 B1 C10 N14 138.31(15)
N14 C10 N11 C12 -1.35(19)
B1 C10 N11 C12 178.07(16)
N14 C10 N11 C15 172.13(16)
B1 C10 N11 C15 -8.5(3)
C10 N11 C12 C13 0.7(2)
C15 N11 C12 C13 -173.16(16)
N11 C12 C13 N14 0.3(2)
N11 C10 N14 C13 1.52(18)
B1 C10 N14 C13 -177.89(16)
N11 C10 N14 C16 -172.85(15)
B1 C10 N14 C16 7.7(3)
C12 C13 N14 C10 -1.1(2)
C12 C13 N14 C16 173.53(15)
